data_1576432
loop_
_publ_author_name
'Choudhary, Rachana'
'Dogra, Kritika'
Monika,
'Dhar, Basab Bijayi'

_publ_section_title
;
 Photo-mediated aromatic C--H activation by Cu(ii)-amido-quinoline
 complexes
;
_journal_issue 5
_journal_name_full 'Catalysis Science &amp; Technology'
_journal_page_first 1610
_journal_page_last 1621
_journal_paper_doi 10.1039/D5CY01283J
_journal_volume 16
_journal_year 2026
_chemical_formula_moiety 'C27 H18 Cu N4 O2'
_chemical_formula_sum 'C27 H18 Cu N4 O2'
_chemical_formula_weight 494.00
_space_group_crystal_system monoclinic
_space_group_IT_number 14
_space_group_name_Hall '-P 2ybc'
_space_group_name_H-M_alt 'P 1 21/c 1'
_atom_sites_solution_hydrogens geom
_atom_sites_solution_primary direct
_atom_sites_solution_secondary difmap
_audit_block_doi 10.5517/ccdc.csd.cc2pmykv
_audit_creation_date 2025-08-28
_audit_creation_method
;
  Olex2 1.1
  (compiled 2011.08.18 svn.r1932, GUI svn.r3819)
;
_audit_update_record
;
2025-09-27 deposited with the CCDC.	2026-01-09 downloaded from the CCDC.
;
_cell_angle_alpha 90.00
_cell_angle_beta 108.076(2)
_cell_angle_gamma 90.00
_cell_formula_units_Z 8
_cell_length_a 18.9830(12)
_cell_length_b 10.4621(7)
_cell_length_c 22.4265(12)
_cell_measurement_reflns_used 4457
_cell_measurement_temperature 298(2)
_cell_measurement_theta_max 26.420
_cell_measurement_theta_min 2.53
_cell_volume 4234.1(5)
_computing_molecular_graphics
;
O. V. Dolomanov, L. J. Bourhis, R. J. Gildea, J. A. K. Howard and H. Puschmann,
OLEX2: a complete structure solution, refinement and analysis program.
J. Appl. Cryst. (2009). 42, 339-341.
;
_computing_publication_material
;
O. V. Dolomanov, L. J. Bourhis, R. J. Gildea, J. A. K. Howard and H. Puschmann,
OLEX2: a complete structure solution, refinement and analysis program.
J. Appl. Cryst. (2009). 42, 339-341.
;
_computing_structure_refinement
;
SHELXL, G.M. Sheldrick, Acta Cryst.
2008). A64, 112-122
;
_computing_structure_solution 'SHELXS-97 (Sheldrick, 1990)'
_diffrn_ambient_temperature 298.0
_diffrn_measured_fraction_theta_full 0.997
_diffrn_measured_fraction_theta_max 0.997
_diffrn_measurement_device_type 'Bruker X8 Prospector APEX2 CCD'
_diffrn_measurement_method '\f and \w scans'
_diffrn_radiation_monochromator graphite
_diffrn_radiation_type MoK\a
_diffrn_radiation_wavelength 0.71073
_diffrn_reflns_av_R_equivalents 0.0759
_diffrn_reflns_av_unetI/netI 0.0438
_diffrn_reflns_limit_h_max 23
_diffrn_reflns_limit_h_min -23
_diffrn_reflns_limit_k_max 13
_diffrn_reflns_limit_k_min -13
_diffrn_reflns_limit_l_max 24
_diffrn_reflns_limit_l_min -28
_diffrn_reflns_number 80159
_diffrn_reflns_theta_full 26.42
_diffrn_reflns_theta_max 26.42
_diffrn_reflns_theta_min 1.89
_diffrn_source 'fine-focus sealed tube'
_exptl_absorpt_coefficient_mu 1.067
_exptl_absorpt_correction_T_max 0.880
_exptl_absorpt_correction_T_min 0.825
_exptl_absorpt_correction_type multi-scan
_exptl_absorpt_process_details
;
SADABS-2016/2 (Bruker,2016/2) was used for absorption correction.
wR2(int) was 0.1413 before and 0.0807 after correction.
The Ratio of minimum to maximum transmission is 0.6720.
The \l/2 correction factor is Not present.
;
_exptl_crystal_colour Green
_exptl_crystal_density_diffrn 1.550
_exptl_crystal_density_method 'not measured'
_exptl_crystal_description block
_exptl_crystal_F_000 2024
_exptl_crystal_size_max 0.23
_exptl_crystal_size_mid 0.15
_exptl_crystal_size_min 0.12
_refine_diff_density_max 1.333
_refine_diff_density_min -1.106
_refine_diff_density_rms 0.163
_refine_ls_extinction_method none
_refine_ls_goodness_of_fit_ref 3.698
_refine_ls_hydrogen_treatment mixed
_refine_ls_matrix_type full
_refine_ls_number_parameters 613
_refine_ls_number_reflns 8670
_refine_ls_number_restraints 0
_refine_ls_restrained_S_all 3.698
_refine_ls_R_factor_all 0.2320
_refine_ls_R_factor_gt 0.1184
_refine_ls_shift/su_max 0.001
_refine_ls_shift/su_mean 0.000
_refine_ls_structure_factor_coef Fsqd
_refine_ls_weighting_details 'calc w=1/[\s^2^(Fo^2^)+(0.0000P)^2^+0.0000P] where P=(Fo^2^+2Fc^2^)/3'
_refine_ls_weighting_scheme calc
_refine_ls_wR_factor_gt 0.1912
_refine_ls_wR_factor_ref 0.2043
_reflns_number_gt 4457
_reflns_number_total 8670
_reflns_threshold_expression >2sigma(I)
_cod_data_source_file d5cy01283j2.cif
_cod_data_source_block mo_cul2_0m_a
_cod_depositor_comments 'Adding full bibliography for 1576432--1576433.cif.'
_cod_original_sg_symbol_H-M 'P 21/c'
_cod_database_code 1576432

loop_
_space_group_symop_id
_space_group_symop_operation_xyz
1 'x, y, z'
2 '-x, y+1/2, -z+1/2'
3 '-x, -y, -z'
4 'x, -y-1/2, z-1/2'

loop_
_atom_site_label
_atom_site_type_symbol
_atom_site_fract_x
_atom_site_fract_y
_atom_site_fract_z
_atom_site_U_iso_or_equiv
_atom_site_adp_type
_atom_site_occupancy
_atom_site_symmetry_multiplicity
_atom_site_calc_flag
_atom_site_refinement_flags
_atom_site_disorder_assembly
_atom_site_disorder_group
Cu01 Cu 0.88672(5) 0.26798(10) 0.20546(4) 0.0599(3) Uani 1 1 d . . .
Cu02 Cu 0.60927(5) 0.42902(11) 0.27565(4) 0.0635(4) Uani 1 1 d . . .
O003 O 1.0108(3) 0.5823(6) 0.2759(2) 0.0707(17) Uani 1 1 d . . .
N004 N 0.9648(3) 0.3956(6) 0.2258(3) 0.0475(17) Uani 1 1 d . . .
N005 N 0.8939(4) 0.2884(6) 0.1182(3) 0.0499(17) Uani 1 1 d . . .
N006 N 0.8513(3) 0.2922(6) 0.2771(3) 0.0528(18) Uani 1 1 d . . .
O007 O 0.8478(3) 0.4058(6) 0.3643(3) 0.088(2) Uani 1 1 d . . .
N008 N 0.8167(3) 0.1212(6) 0.1880(3) 0.0565(18) Uani 1 1 d . . .
N009 N 0.6849(3) 0.5639(7) 0.2793(3) 0.0570(18) Uani 1 1 d . . .
N00A N 0.6300(4) 0.4093(6) 0.3684(3) 0.0534(18) Uani 1 1 d . . .
N00B N 0.6241(3) 0.3923(7) 0.1954(3) 0.0568(18) Uani 1 1 d . . .
O00C O 0.4727(3) 0.1179(6) 0.2327(3) 0.082(2) Uani 1 1 d . . .
N00D N 0.5316(3) 0.3039(7) 0.2715(3) 0.062(2) Uani 1 1 d . . .
O00E O 0.6141(3) 0.2468(6) 0.1154(3) 0.100(2) Uani 1 1 d . . .
C00F C 0.9579(4) 0.3489(7) 0.1195(3) 0.049(2) Uani 1 1 d . . .
C00G C 0.9976(4) 0.4095(7) 0.1784(3) 0.047(2) Uani 1 1 d . . .
C00H C 0.6860(4) 0.4530(8) 0.1875(3) 0.053(2) Uani 1 1 d . . .
C00I C 0.7169(4) 0.5470(8) 0.2327(4) 0.051(2) Uani 1 1 d . . .
C00J C 0.5741(5) 0.3461(8) 0.3811(4) 0.056(2) Uani 1 1 d . . .
C00K C 0.9844(5) 0.3570(8) 0.0674(4) 0.058(2) Uani 1 1 d . . .
C00L C 1.0106(4) 0.3940(9) 0.3808(3) 0.056(2) Uani 1 1 d . . .
C00M C 0.7732(4) 0.1208(8) 0.2261(4) 0.054(2) Uani 1 1 d . . .
C00N C 0.7897(4) 0.2145(8) 0.2743(4) 0.056(2) Uani 1 1 d . . .
C00O C 0.9767(4) 0.4801(9) 0.2722(4) 0.053(2) Uani 1 1 d . . .
C00P C 0.5181(4) 0.2921(8) 0.3300(4) 0.057(2) Uani 1 1 d . . .
C00Q C 1.0609(4) 0.4733(8) 0.1808(3) 0.057(2) Uani 1 1 d . . .
H00Q H 1.0879 0.5136 0.2178 0.069 Uiso 1 1 calc R . .
C00R C 0.9481(4) 0.4561(8) 0.3279(3) 0.059(2) Uani 1 1 d . . .
H00R H 0.9404 0.5408 0.3435 0.071 Uiso 1 1 calc R . .
C00S C 0.7161(4) 0.4402(8) 0.1391(3) 0.064(2) Uani 1 1 d . . .
H00S H 0.6965 0.3815 0.1070 0.077 Uiso 1 1 calc R . .
C00T C 0.6876(4) 0.4474(8) 0.4152(4) 0.062(2) Uani 1 1 d . . .
H00T H 0.7280 0.4831 0.4063 0.075 Uiso 1 1 calc R . .
C00U C 0.8756(4) 0.3789(9) 0.3222(4) 0.066(3) Uani 1 1 d . . .
C00V C 1.0377(5) 0.2748(9) 0.3735(4) 0.066(3) Uani 1 1 d . . .
H00V H 1.0181 0.2288 0.3366 0.079 Uiso 1 1 calc R . .
C00W C 1.0863(4) 0.4791(8) 0.1283(4) 0.064(2) Uani 1 1 d . . .
H00W H 1.1294 0.5243 0.1313 0.077 Uiso 1 1 calc R . .
C00X C 0.8509(5) 0.2453(7) 0.0634(4) 0.064(2) Uani 1 1 d . . .
H00X H 0.8053 0.2099 0.0613 0.076 Uiso 1 1 calc R . .
C00Y C 0.5725(5) 0.3308(8) 0.4447(4) 0.068(3) Uani 1 1 d . . .
C00Z C 0.8711(5) 0.2506(8) 0.0082(4) 0.070(3) Uani 1 1 d . . .
H00Z H 0.8401 0.2192 -0.0297 0.084 Uiso 1 1 calc R . .
C010 C 0.7774(5) 0.6252(9) 0.2321(4) 0.067(3) Uani 1 1 d . . .
C011 C 1.0497(5) 0.4207(8) 0.0735(4) 0.071(3) Uani 1 1 d . . .
H011 H 1.0688 0.4236 0.0400 0.085 Uiso 1 1 calc R . .
C012 C 0.9379(5) 0.3034(9) 0.0126(4) 0.073(3) Uani 1 1 d . . .
H012 H 0.9533 0.3038 -0.0230 0.088 Uiso 1 1 calc R . .
C013 C 0.8104(5) 0.0260(8) 0.1473(4) 0.060(2) Uani 1 1 d . . .
H013 H 0.8428 0.0237 0.1236 0.073 Uiso 1 1 calc R . .
C014 C 0.6895(5) 0.4357(8) 0.4780(4) 0.073(3) Uani 1 1 d . . .
H014 H 0.7310 0.4640 0.5097 0.087 Uiso 1 1 calc R . .
C015 C 1.0400(5) 0.4597(9) 0.4370(4) 0.072(3) Uani 1 1 d . . .
H015 H 1.0213 0.5398 0.4419 0.087 Uiso 1 1 calc R . .
C016 C 1.0949(5) 0.2251(9) 0.4227(4) 0.074(3) Uani 1 1 d . . .
H016 H 1.1137 0.1450 0.4178 0.088 Uiso 1 1 calc R . .
C017 C 0.7065(5) 0.6555(9) 0.3209(4) 0.066(3) Uani 1 1 d . . .
H017 H 0.6816 0.6671 0.3503 0.079 Uiso 1 1 calc R . .
C018 C 0.4618(5) 0.2281(8) 0.3418(4) 0.069(3) Uani 1 1 d . . .
H018 H 0.4258 0.1896 0.3087 0.082 Uiso 1 1 calc R . .
C019 C 0.5928(5) 0.2929(9) 0.1581(4) 0.070(3) Uani 1 1 d . . .
C01A C 0.7466(5) 0.2161(8) 0.3136(4) 0.069(3) Uani 1 1 d . . .
H01A H 0.7554 0.2769 0.3453 0.083 Uiso 1 1 calc R . .
C01B C 0.4554(5) 0.2955(11) 0.1188(4) 0.072(3) Uani 1 1 d . . .
C01C C 0.7180(5) 0.0286(9) 0.2188(5) 0.070(3) Uani 1 1 d . . .
C01D C 0.8067(5) 0.6010(9) 0.1822(4) 0.072(3) Uani 1 1 d . . .
H01D H 0.8483 0.6461 0.1805 0.087 Uiso 1 1 calc R . .
C01E C 0.5228(5) 0.2275(9) 0.1647(4) 0.070(3) Uani 1 1 d . . .
H01E H 0.5229 0.1401 0.1489 0.084 Uiso 1 1 calc R . .
C01F C 0.7570(5) -0.0712(9) 0.1387(4) 0.078(3) Uani 1 1 d . . .
H01F H 0.7543 -0.1383 0.1109 0.093 Uiso 1 1 calc R . .
C01G C 0.7769(5) 0.5172(10) 0.1389(4) 0.079(3) Uani 1 1 d . . .
H01G H 0.7967 0.5077 0.1061 0.094 Uiso 1 1 calc R . .
C01H C 0.4090(6) 0.2263(10) 0.0686(5) 0.090(3) Uani 1 1 d . . .
H01H H 0.4183 0.1400 0.0645 0.108 Uiso 1 1 calc R . .
C01I C 0.5062(5) 0.2166(11) 0.2268(4) 0.081(3) Uani 1 1 d . . .
C01J C 1.1248(5) 0.2883(11) 0.4780(4) 0.082(3) Uani 1 1 d . . .
H01J H 1.1633 0.2520 0.5098 0.099 Uiso 1 1 calc R . .
C01K C 0.8015(5) 0.7135(9) 0.2791(5) 0.077(3) Uani 1 1 d . . .
H01K H 0.8441 0.7597 0.2813 0.093 Uiso 1 1 calc R . .
C01L C 0.7101(5) -0.0621(9) 0.1728(5) 0.081(3) Uani 1 1 d . . .
H01L H 0.6708 -0.1194 0.1650 0.097 Uiso 1 1 calc R . .
C01M C 0.4566(5) 0.2184(9) 0.4033(4) 0.087(3) Uani 1 1 d . . .
H01M H 0.4153 0.1797 0.4094 0.104 Uiso 1 1 calc R . .
C01N C 0.6322(6) 0.3839(9) 0.4934(4) 0.082(3) Uani 1 1 d . . .
H01N H 0.6318 0.3830 0.5347 0.099 Uiso 1 1 calc R . .
C01O C 0.6728(5) 0.0346(10) 0.2583(5) 0.082(3) Uani 1 1 d . . .
H01O H 0.6331 -0.0212 0.2525 0.098 Uiso 1 1 calc R . .
C01P C 1.0970(6) 0.4074(11) 0.4860(4) 0.087(3) Uani 1 1 d . . .
H01P H 1.1161 0.4516 0.5235 0.104 Uiso 1 1 calc R . .
C01Q C 0.5107(6) 0.2643(10) 0.4531(5) 0.091(3) Uani 1 1 d . . .
H01Q H 0.5076 0.2525 0.4933 0.110 Uiso 1 1 calc R . .
C01R C 0.7670(6) 0.7377(9) 0.3226(4) 0.085(3) Uani 1 1 d . . .
H01R H 0.7819 0.8035 0.3517 0.102 Uiso 1 1 calc R . .
C01S C 0.6886(5) 0.1250(10) 0.3060(5) 0.087(3) Uani 1 1 d . . .
H01S H 0.6607 0.1263 0.3336 0.104 Uiso 1 1 calc R . .
C01T C 0.4409(7) 0.4213(12) 0.1228(5) 0.107(4) Uani 1 1 d . . .
H01T H 0.4702 0.4701 0.1560 0.129 Uiso 1 1 calc R . .
C01U C 0.3478(7) 0.2860(15) 0.0238(5) 0.117(5) Uani 1 1 d . . .
H01U H 0.3160 0.2389 -0.0088 0.140 Uiso 1 1 calc R . .
C01V C 0.3823(7) 0.4767(12) 0.0774(6) 0.119(4) Uani 1 1 d . . .
H01V H 0.3748 0.5639 0.0810 0.143 Uiso 1 1 calc R . .
C01W C 0.3364(7) 0.4168(16) 0.0296(6) 0.131(5) Uani 1 1 d . . .
H01W H 0.2977 0.4596 0.0007 0.157 Uiso 1 1 calc R . .

loop_
_atom_site_aniso_label
_atom_site_aniso_U_11
_atom_site_aniso_U_22
_atom_site_aniso_U_33
_atom_site_aniso_U_23
_atom_site_aniso_U_13
_atom_site_aniso_U_12
Cu01 0.0577(7) 0.0763(8) 0.0467(6) -0.0025(5) 0.0177(5) -0.0111(6)
Cu02 0.0615(7) 0.0845(9) 0.0480(7) -0.0042(6) 0.0220(5) -0.0089(6)
O003 0.086(5) 0.075(5) 0.056(4) -0.011(3) 0.029(3) -0.010(4)
N004 0.047(4) 0.061(5) 0.033(4) 0.000(3) 0.010(3) -0.010(3)
N005 0.060(4) 0.056(5) 0.034(4) -0.003(3) 0.014(3) -0.003(4)
N006 0.053(4) 0.066(5) 0.038(4) 0.006(3) 0.013(3) 0.004(4)
O007 0.076(4) 0.135(6) 0.063(4) -0.019(4) 0.035(4) -0.011(4)
N008 0.051(4) 0.060(5) 0.052(4) 0.010(4) 0.006(4) -0.010(4)
N009 0.057(5) 0.065(5) 0.051(4) 0.008(4) 0.021(4) 0.003(4)
N00A 0.054(4) 0.062(5) 0.046(4) -0.011(3) 0.018(4) 0.001(4)
N00B 0.056(4) 0.078(5) 0.041(4) -0.011(4) 0.023(3) -0.009(4)
O00C 0.080(5) 0.100(6) 0.076(4) -0.019(4) 0.039(4) -0.030(4)
N00D 0.054(5) 0.085(6) 0.053(5) 0.004(4) 0.025(4) -0.017(4)
O00E 0.109(5) 0.142(7) 0.069(4) -0.036(4) 0.056(4) -0.033(5)
C00F 0.054(5) 0.046(6) 0.046(5) 0.007(4) 0.014(4) -0.005(4)
C00G 0.060(5) 0.044(5) 0.038(5) 0.004(4) 0.015(4) 0.000(4)
C00H 0.043(5) 0.081(7) 0.040(5) 0.022(5) 0.019(4) 0.008(5)
C00I 0.039(5) 0.061(6) 0.054(5) 0.013(4) 0.018(4) 0.005(4)
C00J 0.070(6) 0.061(6) 0.037(5) 0.004(4) 0.015(5) 0.006(5)
C00K 0.078(7) 0.053(6) 0.044(5) 0.002(4) 0.020(5) -0.002(5)
C00L 0.064(6) 0.072(7) 0.036(5) -0.002(4) 0.020(4) -0.004(5)
C00M 0.042(5) 0.072(7) 0.046(5) 0.016(5) 0.012(4) 0.002(5)
C00N 0.048(5) 0.061(6) 0.059(6) 0.016(5) 0.015(4) 0.006(5)
C00O 0.048(5) 0.060(7) 0.052(6) 0.008(5) 0.014(4) 0.008(5)
C00P 0.054(6) 0.070(7) 0.056(6) 0.004(5) 0.029(5) -0.001(5)
C00Q 0.045(5) 0.071(6) 0.050(5) -0.010(4) 0.006(4) -0.009(5)
C00R 0.055(6) 0.080(7) 0.040(5) -0.011(4) 0.012(4) -0.005(5)
C00S 0.059(6) 0.092(7) 0.045(5) 0.009(5) 0.022(4) -0.001(5)
C00T 0.053(6) 0.073(7) 0.059(6) 0.012(5) 0.015(5) 0.003(5)
C00U 0.045(5) 0.102(8) 0.052(6) 0.004(5) 0.017(5) 0.007(5)
C00V 0.078(7) 0.074(7) 0.046(6) -0.005(5) 0.020(5) 0.002(6)
C00W 0.062(6) 0.074(7) 0.059(6) -0.001(5) 0.021(5) -0.010(5)
C00X 0.079(7) 0.064(6) 0.045(5) -0.004(4) 0.015(5) -0.015(5)
C00Y 0.083(7) 0.078(7) 0.050(6) 0.012(5) 0.031(5) -0.002(6)
C00Z 0.092(8) 0.072(7) 0.041(5) 0.006(4) 0.012(5) -0.005(6)
C010 0.062(6) 0.078(8) 0.063(6) 0.013(5) 0.019(5) -0.006(6)
C011 0.094(8) 0.081(8) 0.054(6) 0.005(5) 0.047(6) 0.012(6)
C012 0.086(7) 0.080(8) 0.050(6) 0.000(5) 0.016(5) -0.002(6)
C013 0.065(6) 0.063(7) 0.050(5) 0.001(5) 0.012(4) -0.012(5)
C014 0.083(7) 0.077(7) 0.050(6) 0.006(5) 0.009(5) 0.006(6)
C015 0.082(7) 0.090(8) 0.047(6) -0.011(5) 0.022(5) 0.012(6)
C016 0.080(7) 0.091(8) 0.059(6) 0.016(6) 0.034(6) 0.025(6)
C017 0.076(7) 0.062(7) 0.058(6) 0.008(5) 0.018(5) 0.001(6)
C018 0.066(6) 0.079(7) 0.066(6) -0.008(5) 0.028(5) -0.009(5)
C019 0.069(7) 0.097(8) 0.044(6) -0.008(5) 0.018(5) -0.014(6)
C01A 0.066(6) 0.065(7) 0.090(7) 0.018(5) 0.044(6) 0.019(5)
C01B 0.076(7) 0.092(9) 0.046(6) -0.008(6) 0.016(5) -0.023(7)
C01C 0.058(6) 0.063(7) 0.089(8) 0.014(6) 0.025(6) -0.010(5)
C01D 0.053(6) 0.084(8) 0.086(7) 0.019(6) 0.032(6) 0.001(6)
C01E 0.064(6) 0.101(8) 0.048(5) -0.002(5) 0.019(5) -0.008(6)
C01F 0.081(7) 0.076(8) 0.058(6) 0.002(5) -0.004(5) -0.020(6)
C01G 0.066(7) 0.115(10) 0.063(7) 0.008(6) 0.030(5) -0.015(6)
C01H 0.094(8) 0.107(9) 0.078(8) -0.028(7) 0.038(7) -0.049(7)
C01I 0.061(7) 0.127(10) 0.057(6) -0.005(6) 0.023(5) -0.025(7)
C01J 0.085(8) 0.110(10) 0.049(6) 0.021(6) 0.017(6) -0.010(7)
C01K 0.080(7) 0.071(7) 0.080(7) 0.008(6) 0.025(6) -0.019(6)
C01L 0.070(7) 0.069(8) 0.092(8) 0.003(6) 0.008(6) -0.021(6)
C01M 0.074(7) 0.130(10) 0.063(7) 0.018(6) 0.031(6) -0.005(7)
C01N 0.098(8) 0.098(9) 0.043(6) 0.004(5) 0.010(6) 0.000(7)
C01O 0.058(6) 0.085(8) 0.113(9) 0.017(7) 0.043(6) -0.008(6)
C01P 0.089(8) 0.113(10) 0.050(6) -0.006(6) 0.009(6) -0.026(7)
C01Q 0.082(8) 0.136(10) 0.069(7) 0.007(7) 0.044(6) 0.000(7)
C01R 0.107(9) 0.073(8) 0.076(7) -0.004(6) 0.029(7) -0.012(7)
C01S 0.080(8) 0.096(9) 0.103(9) 0.006(7) 0.056(7) 0.010(7)
C01T 0.127(11) 0.093(10) 0.094(9) -0.023(8) 0.021(8) 0.021(8)
C01U 0.100(10) 0.190(15) 0.048(7) 0.004(9) 0.006(7) -0.038(11)
C01V 0.135(12) 0.099(10) 0.095(10) -0.011(8) -0.008(8) 0.018(9)
C01W 0.104(11) 0.166(15) 0.093(10) 0.011(11) -0.012(8) -0.006(12)

loop_
_atom_type_symbol
_atom_type_description
_atom_type_scat_dispersion_real
_atom_type_scat_dispersion_imag
_atom_type_scat_source
C C 0.0033 0.0016 'International Tables Vol C Tables 4.2.6.8 and 6.1.1.4'
H H 0.0000 0.0000 'International Tables Vol C Tables 4.2.6.8 and 6.1.1.4'
Cu Cu 0.3201 1.2651 'International Tables Vol C Tables 4.2.6.8 and 6.1.1.4'
N N 0.0061 0.0033 'International Tables Vol C Tables 4.2.6.8 and 6.1.1.4'
O O 0.0106 0.0060 'International Tables Vol C Tables 4.2.6.8 and 6.1.1.4'

loop_
_geom_angle_atom_site_label_1
_geom_angle_atom_site_label_2
_geom_angle_atom_site_label_3
_geom_angle
_geom_angle_site_symmetry_1
_geom_angle_site_symmetry_3
_geom_angle_publ_flag
N004 Cu01 N005 83.0(2) . . ?
N004 Cu01 N008 172.9(3) . . ?
N006 Cu01 N004 98.7(3) . . ?
N006 Cu01 N005 159.3(3) . . ?
N006 Cu01 N008 83.2(3) . . ?
N008 Cu01 N005 97.6(3) . . ?
N009 Cu02 N00A 97.1(3) . . ?
N00B Cu02 N009 82.4(3) . . ?
N00B Cu02 N00A 154.4(3) . . ?
N00B Cu02 N00D 98.5(3) . . ?
N00D Cu02 N009 177.1(3) . . ?
N00D Cu02 N00A 83.3(3) . . ?
C00G N004 Cu01 112.4(5) . . ?
C00O N004 Cu01 124.9(5) . . ?
C00O N004 C00G 121.3(7) . . ?
C00F N005 Cu01 110.9(5) . . ?
C00X N005 Cu01 131.1(6) . . ?
C00X N005 C00F 117.7(6) . . ?
C00N N006 Cu01 112.6(5) . . ?
C00U N006 Cu01 126.2(6) . . ?
C00U N006 C00N 120.9(7) . . ?
C00M N008 Cu01 112.2(6) . . ?
C013 N008 Cu01 128.7(6) . . ?
C013 N008 C00M 119.1(7) . . ?
C00I N009 Cu02 111.1(6) . . ?
C017 N009 Cu02 127.4(6) . . ?
C017 N009 C00I 121.4(8) . . ?
C00J N00A Cu02 110.7(5) . . ?
C00T N00A Cu02 129.9(6) . . ?
C00T N00A C00J 119.3(7) . . ?
C00H N00B Cu02 113.4(5) . . ?
C019 N00B Cu02 124.3(6) . . ?
C019 N00B C00H 119.8(7) . . ?
C00P N00D Cu02 111.4(5) . . ?
C01I N00D Cu02 126.1(6) . . ?
C01I N00D C00P 120.6(7) . . ?
N005 C00F C00G 115.5(7) . . ?
N005 C00F C00K 123.7(7) . . ?
C00K C00F C00G 120.7(7) . . ?
N004 C00G C00F 114.8(7) . . ?
C00Q C00G N004 128.1(7) . . ?
C00Q C00G C00F 117.0(7) . . ?
N00B C00H C00I 114.1(7) . . ?
C00S C00H N00B 128.8(8) . . ?
C00S C00H C00I 116.9(8) . . ?
N009 C00I C00H 117.1(7) . . ?
N009 C00I C010 119.0(8) . . ?
C00H C00I C010 123.9(8) . . ?
N00A C00J C00P 117.7(7) . . ?
N00A C00J C00Y 121.3(8) . . ?
C00P C00J C00Y 121.0(8) . . ?
C011 C00K C00F 119.3(8) . . ?
C011 C00K C012 126.0(8) . . ?
C012 C00K C00F 114.7(8) . . ?
C00V C00L C00R 121.2(8) . . ?
C00V C00L C015 119.7(8) . . ?
C015 C00L C00R 119.0(8) . . ?
N008 C00M C00N 116.2(8) . . ?
N008 C00M C01C 120.6(8) . . ?
C01C C00M C00N 123.2(8) . . ?
N006 C00N C00M 114.6(7) . . ?
C01A C00N N006 127.9(8) . . ?
C01A C00N C00M 117.4(8) . . ?
O003 C00O N004 125.7(7) . . ?
O003 C00O C00R 113.4(7) . . ?
N004 C00O C00R 120.9(8) . . ?
N00D C00P C00J 114.1(7) . . ?
C018 C00P N00D 127.2(8) . . ?
C018 C00P C00J 118.5(8) . . ?
C00G C00Q H00Q 119.5 . . ?
C00G C00Q C00W 121.1(7) . . ?
C00W C00Q H00Q 119.5 . . ?
C00L C00R H00R 105.8 . . ?
C00L C00R C00U 107.1(6) . . ?
C00O C00R C00L 108.3(6) . . ?
C00O C00R H00R 105.8 . . ?
C00O C00R C00U 122.9(7) . . ?
C00U C00R H00R 105.8 . . ?
C00H C00S H00S 120.5 . . ?
C00H C00S C01G 119.0(8) . . ?
C01G C00S H00S 120.5 . . ?
N00A C00T H00T 119.0 . . ?
N00A C00T C014 121.9(8) . . ?
C014 C00T H00T 119.0 . . ?
N006 C00U C00R 120.2(7) . . ?
O007 C00U N006 126.9(8) . . ?
O007 C00U C00R 112.8(8) . . ?
C00L C00V H00V 120.9 . . ?
C00L C00V C016 118.3(8) . . ?
C016 C00V H00V 120.9 . . ?
C00Q C00W H00W 119.0 . . ?
C011 C00W C00Q 121.9(8) . . ?
C011 C00W H00W 119.0 . . ?
N005 C00X H00X 118.4 . . ?
N005 C00X C00Z 123.1(8) . . ?
C00Z C00X H00X 118.4 . . ?
C01N C00Y C00J 117.4(8) . . ?
C01N C00Y C01Q 125.5(9) . . ?
C01Q C00Y C00J 117.1(9) . . ?
C00X C00Z H00Z 121.5 . . ?
C012 C00Z C00X 117.1(8) . . ?
C012 C00Z H00Z 121.5 . . ?
C00I C010 C01D 115.1(9) . . ?
C01K C010 C00I 117.5(8) . . ?
C01K C010 C01D 127.4(9) . . ?
C00K C011 H011 120.0 . . ?
C00W C011 C00K 120.0(8) . . ?
C00W C011 H011 120.0 . . ?
C00K C012 H012 118.3 . . ?
C00Z C012 C00K 123.4(9) . . ?
C00Z C012 H012 118.3 . . ?
N008 C013 H013 118.6 . . ?
N008 C013 C01F 122.8(8) . . ?
C01F C013 H013 118.6 . . ?
C00T C014 H014 119.4 . . ?
C01N C014 C00T 121.2(9) . . ?
C01N C014 H014 119.4 . . ?
C00L C015 H015 119.5 . . ?
C00L C015 C01P 121.0(9) . . ?
C01P C015 H015 119.5 . . ?
C00V C016 H016 118.5 . . ?
C01J C016 C00V 122.9(9) . . ?
C01J C016 H016 118.5 . . ?
N009 C017 H017 119.0 . . ?
N009 C017 C01R 122.1(9) . . ?
C01R C017 H017 119.0 . . ?
C00P C018 H018 119.2 . . ?
C00P C018 C01M 121.5(9) . . ?
C01M C018 H018 119.2 . . ?
N00B C019 C01E 120.6(8) . . ?
O00E C019 N00B 126.0(8) . . ?
O00E C019 C01E 113.4(8) . . ?
C00N C01A H01A 119.8 . . ?
C00N C01A C01S 120.4(9) . . ?
C01S C01A H01A 119.8 . . ?
C01H C01B C01E 118.8(10) . . ?
C01T C01B C01E 123.2(10) . . ?
C01T C01B C01H 117.9(11) . . ?
C00M C01C C01O 118.4(9) . . ?
C01L C01C C00M 118.0(9) . . ?
C01L C01C C01O 123.7(10) . . ?
C010 C01D H01D 119.3 . . ?
C01G C01D C010 121.5(9) . . ?
C01G C01D H01D 119.3 . . ?
C019 C01E C01B 107.0(7) . . ?
C019 C01E H01E 106.4 . . ?
C01B C01E H01E 106.4 . . ?
C01I C01E C019 123.4(8) . . ?
C01I C01E C01B 106.2(7) . . ?
C01I C01E H01E 106.4 . . ?
C013 C01F H01F 121.7 . . ?
C01L C01F C013 116.6(9) . . ?
C01L C01F H01F 121.7 . . ?
C00S C01G H01G 118.3 . . ?
C01D C01G C00S 123.5(9) . . ?
C01D C01G H01G 118.3 . . ?
C01B C01H H01H 119.5 . . ?
C01B C01H C01U 120.9(11) . . ?
C01U C01H H01H 119.5 . . ?
O00C C01I N00D 124.7(8) . . ?
O00C C01I C01E 114.7(9) . . ?
N00D C01I C01E 120.4(9) . . ?
C016 C01J H01J 120.5 . . ?
C016 C01J C01P 119.1(10) . . ?
C01P C01J H01J 120.5 . . ?
C010 C01K H01K 118.0 . . ?
C01R C01K C010 124.0(9) . . ?
C01R C01K H01K 118.0 . . ?
C01C C01L H01L 118.8 . . ?
C01F C01L C01C 122.5(9) . . ?
C01F C01L H01L 118.8 . . ?
C018 C01M H01M 119.5 . . ?
C01Q C01M C018 121.1(9) . . ?
C01Q C01M H01M 119.5 . . ?
C00Y C01N H01N 120.9 . . ?
C014 C01N C00Y 118.3(9) . . ?
C014 C01N H01N 120.9 . . ?
C01C C01O H01O 120.5 . . ?
C01S C01O C01C 119.0(9) . . ?
C01S C01O H01O 120.5 . . ?
C015 C01P H01P 120.5 . . ?
C01J C01P C015 119.0(9) . . ?
C01J C01P H01P 120.5 . . ?
C00Y C01Q H01Q 119.7 . . ?
C01M C01Q C00Y 120.6(9) . . ?
C01M C01Q H01Q 119.7 . . ?
C017 C01R H01R 122.2 . . ?
C01K C01R C017 115.6(9) . . ?
C01K C01R H01R 122.2 . . ?
C01A C01S H01S 119.3 . . ?
C01O C01S C01A 121.4(9) . . ?
C01O C01S H01S 119.3 . . ?
C01B C01T H01T 120.2 . . ?
C01B C01T C01V 119.5(11) . . ?
C01V C01T H01T 120.2 . . ?
C01H C01U H01U 120.7 . . ?
C01W C01U C01H 118.6(13) . . ?
C01W C01U H01U 120.7 . . ?
C01T C01V H01V 117.3 . . ?
C01W C01V C01T 125.5(13) . . ?
C01W C01V H01V 117.3 . . ?
C01U C01W H01W 121.2 . . ?
C01V C01W C01U 117.5(14) . . ?
C01V C01W H01W 121.2 . . ?

loop_
_geom_bond_atom_site_label_1
_geom_bond_atom_site_label_2
_geom_bond_distance
_geom_bond_site_symmetry_2
_geom_bond_publ_flag
Cu01 N004 1.941(6) . ?
Cu01 N005 2.014(6) . ?
Cu01 N006 1.940(6) . ?
Cu01 N008 1.989(6) . ?
Cu02 N009 1.997(7) . ?
Cu02 N00A 2.005(6) . ?
Cu02 N00B 1.944(6) . ?
Cu02 N00D 1.952(6) . ?
O003 C00O 1.240(8) . ?
N004 C00G 1.397(8) . ?
N004 C00O 1.331(9) . ?
N005 C00F 1.363(8) . ?
N005 C00X 1.326(8) . ?
N006 C00N 1.409(9) . ?
N006 C00U 1.330(10) . ?
O007 C00U 1.250(8) . ?
N008 C00M 1.360(8) . ?
N008 C013 1.331(9) . ?
N009 C00I 1.373(8) . ?
N009 C017 1.312(9) . ?
N00A C00J 1.353(9) . ?
N00A C00T 1.320(9) . ?
N00B C00H 1.394(8) . ?
N00B C019 1.352(9) . ?
O00C C01I 1.241(10) . ?
N00D C00P 1.417(9) . ?
N00D C01I 1.331(10) . ?
O00E C019 1.247(9) . ?
C00F C00G 1.448(9) . ?
C00F C00K 1.410(9) . ?
C00G C00Q 1.361(9) . ?
C00H C00I 1.403(10) . ?
C00H C00S 1.383(9) . ?
C00I C010 1.413(10) . ?
C00J C00P 1.418(10) . ?
C00J C00Y 1.444(10) . ?
C00K C011 1.377(10) . ?
C00K C012 1.390(10) . ?
C00L C00R 1.538(10) . ?
C00L C00V 1.378(10) . ?
C00L C015 1.391(10) . ?
C00M C00N 1.421(10) . ?
C00M C01C 1.396(10) . ?
C00N C01A 1.377(10) . ?
C00O C00R 1.529(9) . ?
C00P C018 1.355(10) . ?
C00Q H00Q 0.9300 . ?
C00Q C00W 1.404(9) . ?
C00R H00R 0.9800 . ?
C00R C00U 1.566(10) . ?
C00S H00S 0.9300 . ?
C00S C01G 1.409(10) . ?
C00T H00T 0.9300 . ?
C00T C014 1.403(10) . ?
C00V H00V 0.9300 . ?
C00V C016 1.386(10) . ?
C00W H00W 0.9300 . ?
C00W C011 1.356(10) . ?
C00X H00X 0.9300 . ?
C00X C00Z 1.406(10) . ?
C00Y C01N 1.419(11) . ?
C00Y C01Q 1.428(11) . ?
C00Z H00Z 0.9300 . ?
C00Z C012 1.359(10) . ?
C010 C01D 1.418(11) . ?
C010 C01K 1.369(11) . ?
C011 H011 0.9300 . ?
C012 H012 0.9300 . ?
C013 H013 0.9300 . ?
C013 C01F 1.407(10) . ?
C014 H014 0.9300 . ?
C014 C01N 1.352(11) . ?
C015 H015 0.9300 . ?
C015 C01P 1.393(11) . ?
C016 H016 0.9300 . ?
C016 C01J 1.363(11) . ?
C017 H017 0.9300 . ?
C017 C01R 1.426(11) . ?
C018 H018 0.9300 . ?
C018 C01M 1.418(10) . ?
C019 C01E 1.541(11) . ?
C01A H01A 0.9300 . ?
C01A C01S 1.427(11) . ?
C01B C01E 1.545(11) . ?
C01B C01H 1.396(11) . ?
C01B C01T 1.353(12) . ?
C01C C01L 1.374(11) . ?
C01C C01O 1.414(11) . ?
C01D H01D 0.9300 . ?
C01D C01G 1.301(10) . ?
C01E H01E 0.9800 . ?
C01E C01I 1.526(11) . ?
C01F H01F 0.9300 . ?
C01F C01L 1.346(11) . ?
C01G H01G 0.9300 . ?
C01H H01H 0.9300 . ?
C01H C01U 1.425(14) . ?
C01J H01J 0.9300 . ?
C01J C01P 1.387(12) . ?
C01K H01K 0.9300 . ?
C01K C01R 1.358(11) . ?
C01L H01L 0.9300 . ?
C01M H01M 0.9300 . ?
C01M C01Q 1.349(11) . ?
C01N H01N 0.9300 . ?
C01O H01O 0.9300 . ?
C01O C01S 1.390(11) . ?
C01P H01P 0.9300 . ?
C01Q H01Q 0.9300 . ?
C01R H01R 0.9300 . ?
C01S H01S 0.9300 . ?
C01T H01T 0.9300 . ?
C01T C01V 1.382(13) . ?
C01U H01U 0.9300 . ?
C01U C01W 1.397(15) . ?
C01V H01V 0.9300 . ?
C01V C01W 1.313(14) . ?
C01W H01W 0.9300 . ?
